data_5000074
loop_
_publ_author_name
'Canfield, D. V.'
'Barrick, J.'
'Giessen, B. C.'

_publ_section_title
;
 Structure of codeine
;
_journal_issue 5
_journal_name_full 'Acta Crystallographica Section C'
_journal_page_first 977
_journal_page_last 979
_journal_paper_doi 10.1107/S0108270187093363
_journal_volume 43
_journal_year 1987
_chemical_formula_sum 'C18 H21 N O3'
_space_group_IT_number 19
_symmetry_cell_setting orthorhombic
_symmetry_Int_Tables_number 19
_symmetry_space_group_name_Hall 'P 2ac 2ab'
_symmetry_space_group_name_H-M 'P 21 21 21'
_cell_angle_alpha 90
_cell_angle_beta 90
_cell_angle_gamma 90
_cell_formula_units_Z 4
_cell_length_a 7.491(7)
_cell_length_b 13.697(12)
_cell_length_c 14.775(14)
_cod_original_formula_sum 'C18 H21 N1 O3'
_cod_database_code 5000074

loop_
_symmetry_equiv_pos_site_id
_symmetry_equiv_pos_as_xyz
1 x,y,z
2 1/2+x,1/2-y,-z
3 -x,1/2+y,1/2-z
4 1/2-x,-y,1/2+z

loop_
_atom_site_label
_atom_site_type_symbol
_atom_site_fract_x
_atom_site_fract_y
_atom_site_fract_z
C1 C 0.7617(8) 1.1336(3) 0.7559(4)
C2 C 0.6595(7) 1.1673(3) 0.8271(3)
C3 C 0.6604(8) 1.1224(3) 0.9118(3)
C4 C 0.7769(8) 1.0445(3) 0.9212(3)
C5 C 0.8818(7) 0.8949(3) 0.9645(3)
C6 C 0.7450(8) 0.8148(3) 0.9451(4)
C7 C 0.6861(8) 0.8091(4) 0.8490(4)
C8 C 0.7987(8) 0.8250(4) 0.7809(3)
C9 C 1.0778(8) 0.9106(4) 0.7197(3)
C10 C 0.9760(7) 1.0042(4) 0.6902(3)
C11 C 0.8780(8) 1.0548(3) 0.7663(3)
C12 C 0.8875(7) 1.0160(3) 0.8533(3)
C13 C 0.9912(7) 0.9272(4) 0.8810(3)
C14 C 0.9870(8) 0.8569(3) 0.8001(3)
C15 C 1.1850(8) 0.9483(3) 0.9043(3)
C16 C 1.2861(7) 0.9889(4) 0.8258(4)
C17 C 1.3767(8) 0.9604(4) 0.6692(4)
C18 C 0.4246(9) 1.2189(4) 0.9733(4)
N1 N 1.2664(6) 0.9253(3) 0.7455(3)
O1 O 0.5553(5) 1.1449(2) 0.9844(2)
O2 O 0.5981(5) 0.8204(3) 1.0063(3)
O3 O 0.7853(5) 0.9834(2) 0.9959(2)
H1 H 0.75200 1.16910 0.69350
H2 H 0.58020 1.22700 0.81740
H3 H 0.9541(56) 0.8787(29) 1.0272(26)
H4 H 0.79540 0.75380 0.95680
H5 H 0.5680(62) 0.7933(38) 0.8384(35)
H6 H 0.74720 0.82250 0.71550
H7 H 1.0797(61) 0.8655(29) 0.6703(25)
H8 H 0.88920 0.98690 0.64270
H9 H 1.06280 1.05050 0.66450
H10 H 1.0621(60) 0.8019(28) 0.8153(29)
H11 H 1.24610 0.88510 0.92480
H12 H 1.19150 0.99720 0.95630
H13 H 1.22930 1.05630 0.80590
H14 H 1.41490 0.99910 0.83800
H15 H 1.37190 1.03520 0.66610
H16 H 1.50560 0.93870 0.67690
H17 H 1.31910 0.92860 0.60450
H18 H 0.47730 1.27450 0.94130
H19 H 0.32450 1.19290 0.93810
H20 H 0.38210 1.24010 1.03100
H21 H 0.5838(73) 0.8813(33) 1.0356(33)

loop_
_atom_type_symbol
_atom_type_radius_bond
C 0.68
H 0.23
N 0.68
O 0.68
